data_7111023
loop_
_publ_author_name
'Hammes, Brian S.'
'Carrano, Carl J.'

_publ_section_title
;
 Methylation of (2-methylethanethiol-bis-3,5-dimethylpyrazolyl)methane
 zinc complexes and coordination of the resulting thioether: relevance to
 zinc-containing alkyl transfer enzymes
;
_journal_issue 17
_journal_name_full 'Chemical Communications'
_journal_page_first 1635
_journal_paper_doi 10.1039/b004338i
_journal_year 2000
_chemical_formula_sum 'C15 H24 B F4 I N4 S Zn'
_chemical_formula_weight 571.52
_chemical_name_systematic
;
  ?
;
_space_group_IT_number 61
_symmetry_cell_setting orthorhombic
_symmetry_space_group_name_Hall '-P 2ac 2ab'
_symmetry_space_group_name_H-M 'P b c a'
_atom_sites_solution_hydrogens geom
_atom_sites_solution_primary direct
_atom_sites_solution_secondary difmap
_audit_creation_method SHELXL
_cell_angle_alpha 90.00
_cell_angle_beta 90.00
_cell_angle_gamma 90.00
_cell_formula_units_Z 9
_cell_length_a 9.752(2)
_cell_length_b 19.758(3)
_cell_length_c 22.963(3)
_cell_measurement_reflns_used 39
_cell_measurement_temperature 293(2)
_cell_measurement_theta_max 12.53
_cell_measurement_theta_min 5.16
_cell_volume 4424.5(13)
_computing_cell_refinement 'Siemens XSCANS'
_computing_data_collection 'Siemens XSCANS'
_computing_data_reduction 'Siemens SHELXTL'
_computing_molecular_graphics 'Siemens SHELXTL'
_computing_publication_material 'Siemens SHELXTL'
_computing_structure_refinement 'SHELXL-93 (Sheldrick, 1993)'
_computing_structure_solution 'SHELXS-86 (Sheldrick, 1990)'
_diffrn_ambient_temperature 293(2)
_diffrn_measurement_device 'Siemens P4'
_diffrn_measurement_method '2\q/\w scans'
_diffrn_radiation_monochromator graphite
_diffrn_radiation_source 'fine-focus sealed tube'
_diffrn_radiation_type MoK\a
_diffrn_radiation_wavelength 0.71073
_diffrn_reflns_av_R_equivalents 0.0000
_diffrn_reflns_av_sigmaI/netI 0.0577
_diffrn_reflns_limit_h_max 9
_diffrn_reflns_limit_h_min 0
_diffrn_reflns_limit_k_max 0
_diffrn_reflns_limit_k_min -21
_diffrn_reflns_limit_l_max 24
_diffrn_reflns_limit_l_min 0
_diffrn_reflns_number 2635
_diffrn_reflns_theta_max 22.49
_diffrn_reflns_theta_min 1.77
_diffrn_standards_interval_count 97
_diffrn_standards_number 3
_exptl_absorpt_coefficient_mu 2.970
_exptl_absorpt_correction_type none
_exptl_crystal_density_diffrn 1.931
_exptl_crystal_F_000 2538
_refine_diff_density_max 0.978
_refine_diff_density_min -1.021
_refine_diff_density_rms 0.136
_refine_ls_extinction_method none
_refine_ls_goodness_of_fit_all 0.980
_refine_ls_goodness_of_fit_obs 0.992
_refine_ls_matrix_type full
_refine_ls_number_parameters 258
_refine_ls_number_reflns 2633
_refine_ls_number_restraints 18
_refine_ls_restrained_S_all 1.040
_refine_ls_restrained_S_obs 0.986
_refine_ls_R_factor_all 0.1159
_refine_ls_R_factor_obs 0.0640
_refine_ls_shift/esd_max 0.275
_refine_ls_shift/esd_mean 0.019
_refine_ls_structure_factor_coef Fsqd
_refine_ls_weighting_details 'w=1/[\s^2^(Fo^2^)+(0.1149P)^2^+33.5611P] where P=(Fo^2^+2Fc^2^)/3'
_refine_ls_weighting_scheme calc
_refine_ls_wR_factor_all 0.2200
_refine_ls_wR_factor_obs 0.1607
_reflns_number_observed 1639
_reflns_number_total 2635
_reflns_observed_criterion >2sigma(I)
_cod_data_source_file b004338isup1.cif
_cod_data_source_block bsh70
_cod_depositor_comments
;
The following automatic conversions were performed:

'_symmetry_cell_setting' value 'Orthorhombic' changed to
'orthorhombic' according to
/home/saulius/struct/CIF-dictionaries/cif_core.dic dictionary named
'cif_core.dic' version 2.4.2 from 2011-04-26.

Automatic conversion script
Id: cif_fix_values 1891 2012-01-12 08:04:46Z andrius 

The following automatic conversions were performed:

'_refine_ls_weighting_scheme' value 'calc
w=1/[\s^2^(Fo^2^)+(0.1149P)^2^+33.5611P] where P=(Fo^2^+2Fc^2^)/3'
was changed to 'calc'. New tag '_refine_ls_weighting_details' was
created. The value of the new tag was set to
'w=1/[\s^2^(Fo^2^)+(0.1149P)^2^+33.5611P] where P=(Fo^2^+2Fc^2^)/3'.

Automatic conversion script
Id: cif_fix_values 3143 2015-03-26 13:38:13Z robertas 
;
_cod_original_cell_volume 4424.3(13)
_cod_original_sg_symbol_H-M Pbca
_cod_database_code 7111023

loop_
_symmetry_equiv_pos_as_xyz
'x, y, z'
'-x+1/2, -y, z+1/2'
'-x, y+1/2, -z+1/2'
'x+1/2, -y+1/2, -z'
'-x, -y, -z'
'x-1/2, y, -z-1/2'
'x, -y-1/2, z-1/2'
'-x-1/2, y-1/2, z'

loop_
_atom_site_aniso_label
_atom_site_aniso_U_11
_atom_site_aniso_U_22
_atom_site_aniso_U_33
_atom_site_aniso_U_23
_atom_site_aniso_U_13
_atom_site_aniso_U_12
Zn1 0.0576(11) 0.0497(9) 0.0373(9) 0.0000(7) 0.0001(7) -0.0043(8)
I1 0.0707(8) 0.0735(7) 0.0631(7) 0.0096(5) -0.0040(5) -0.0201(6)
N1 0.038(7) 0.054(7) 0.039(6) -0.001(5) -0.005(5) -0.011(6)
N2 0.054(8) 0.047(7) 0.038(6) -0.009(5) 0.008(6) 0.005(6)
N3 0.049(7) 0.055(7) 0.036(6) -0.012(5) -0.011(5) 0.004(6)
N4 0.065(8) 0.054(7) 0.030(6) 0.001(5) 0.004(5) 0.002(6)
C1 0.104(14) 0.092(12) 0.048(9) 0.017(9) 0.028(9) 0.007(11)
C2 0.051(10) 0.084(11) 0.038(8) 0.008(8) 0.014(7) 0.012(8)
C3 0.074(12) 0.098(12) 0.037(8) -0.008(9) -0.004(8) 0.028(10)
C4 0.066(11) 0.069(10) 0.039(8) -0.008(7) -0.017(8) 0.014(8)
C5 0.086(13) 0.087(12) 0.070(11) -0.036(9) -0.020(10) -0.004(10)
C6 0.129(16) 0.046(9) 0.100(13) 0.007(9) 0.036(12) 0.001(10)
C7 0.081(13) 0.040(9) 0.068(11) -0.005(7) -0.019(10) 0.018(8)
C8 0.073(12) 0.053(10) 0.062(10) -0.011(8) -0.015(9) 0.022(8)
C9 0.064(11) 0.066(10) 0.047(8) -0.026(8) -0.005(8) 0.014(9)
C10 0.056(11) 0.098(13) 0.091(12) -0.023(11) 0.037(10) -0.012(9)
C11 0.073(11) 0.048(8) 0.027(6) 0.000(6) 0.012(7) -0.012(8)
C12 0.064(10) 0.056(8) 0.036(7) 0.000(6) 0.000(7) 0.012(7)
C13 0.064(11) 0.086(11) 0.050(8) 0.015(8) -0.003(8) 0.006(9)
C14 0.079(12) 0.055(9) 0.062(9) -0.007(8) -0.004(8) -0.025(8)
C15 0.088(13) 0.059(10) 0.090(12) 0.003(9) 0.001(10) 0.023(9)
B1 0.133(25) 0.046(13) 0.189(31) 0.038(17) 0.084(24) 0.039(14)
F1 0.301(26) 0.241(21) 0.174(16) 0.032(16) 0.080(17) -0.015(20)
F2 0.210(35) 0.275(33) 0.575(76) -0.152(40) 0.204(43) -0.103(27)
F3 0.467(51) 0.255(30) 0.182(22) -0.043(21) -0.149(30) 0.244(34)
F4 0.433(46) 0.096(16) 0.142(18) -0.012(11) -0.036(21) 0.106(20)
S1 0.057(2) 0.052(2) 0.040(2) 0.007(2) -0.003(2) -0.001(2)

loop_
_atom_site_label
_atom_site_type_symbol
_atom_site_fract_x
_atom_site_fract_y
_atom_site_fract_z
_atom_site_U_iso_or_equiv
_atom_site_thermal_displace_type
_atom_site_occupancy
_atom_site_calc_flag
_atom_site_refinement_flags
Zn1 Zn 0.3325(2) 1.04051(8) 0.40259(6) 0.0482(5) Uani 1 d .
I1 I 0.14528(11) 0.96318(5) 0.43085(4) 0.0691(5) Uani 1 d .
N1 N 0.3163(11) 1.1424(5) 0.4098(4) 0.043(3) Uani 1 d .
N2 N 0.4053(11) 1.1781(5) 0.3762(4) 0.046(3) Uani 1 d .
N3 N 0.4177(11) 1.0441(5) 0.3216(4) 0.047(3) Uani 1 d .
N4 N 0.5020(12) 1.0982(5) 0.3104(4) 0.050(3) Uani 1 d .
C1 C 0.6408(17) 1.1486(9) 0.2313(6) 0.081(5) Uani 1 d .
H1A H 0.6603(17) 1.1815(9) 0.2610(6) 0.122 Uiso 1 calc R
H1B H 0.5960(17) 1.1703(9) 0.1991(6) 0.122 Uiso 1 calc R
H1C H 0.7250(17) 1.1285(9) 0.2182(6) 0.122 Uiso 1 calc R
C2 C 0.5499(15) 1.0952(8) 0.2555(6) 0.058(4) Uani 1 d .
C3 C 0.4947(17) 1.0381(9) 0.2314(6) 0.070(5) Uani 1 d .
H3A H 0.5085(17) 1.0230(9) 0.1935(6) 0.083 Uiso 1 calc R
C4 C 0.4162(16) 1.0071(8) 0.2725(6) 0.058(4) Uani 1 d .
C5 C 0.3351(18) 0.9429(8) 0.2693(7) 0.081(5) Uani 1 d .
H5A H 0.2915(18) 0.9348(8) 0.3061(7) 0.122 Uiso 1 calc R
H5B H 0.3953(18) 0.9059(8) 0.2603(7) 0.122 Uiso 1 calc R
H5C H 0.2666(18) 0.9469(8) 0.2395(7) 0.122 Uiso 1 calc R
C6 C 0.4394(21) 1.2930(8) 0.3338(8) 0.091(6) Uani 1 d .
H6A H 0.5201(21) 1.2727(8) 0.3175(8) 0.137 Uiso 1 calc R
H6B H 0.4652(21) 1.3312(8) 0.3573(8) 0.137 Uiso 1 calc R
H6C H 0.3800(21) 1.3078(8) 0.3030(8) 0.137 Uiso 1 calc R
C7 C 0.3662(18) 1.2424(7) 0.3707(7) 0.063(4) Uani 1 d .
C8 C 0.2472(18) 1.2485(8) 0.4022(6) 0.063(4) Uani 1 d .
H8A H 0.1952(18) 1.2876(8) 0.4065(6) 0.075 Uiso 1 calc R
C9 C 0.2185(16) 1.1855(8) 0.4268(6) 0.059(4) Uani 1 d .
C10 C 0.1006(16) 1.1631(9) 0.4647(7) 0.082(5) Uani 1 d .
H10A H 0.1117(16) 1.1162(9) 0.4745(7) 0.122 Uiso 1 calc R
H10B H 0.0160(16) 1.1691(9) 0.4439(7) 0.122 Uiso 1 calc R
H10C H 0.0991(16) 1.1897(9) 0.4996(7) 0.122 Uiso 1 calc R
C11 C 0.5327(15) 1.1467(6) 0.3571(5) 0.050(4) Uani 1 d .
H11A H 0.5857(15) 1.1830(6) 0.3386(5) 0.059 Uiso 1 calc R
C12 C 0.6252(14) 1.1190(7) 0.4065(5) 0.052(4) Uani 1 d .
C13 C 0.7626(16) 1.1030(8) 0.3808(6) 0.066(4) Uani 1 d .
H13A H 0.7527(16) 1.0682(8) 0.3520(6) 0.100 Uiso 1 calc R
H13B H 0.8232(16) 1.0876(8) 0.4110(6) 0.100 Uiso 1 calc R
H13C H 0.8000(16) 1.1429(8) 0.3631(6) 0.100 Uiso 1 calc R
C14 C 0.6385(16) 1.1733(7) 0.4526(6) 0.065(4) Uani 1 d .
H14A H 0.5499(16) 1.1828(7) 0.4688(6) 0.098 Uiso 1 calc R
H14B H 0.6751(16) 1.2137(7) 0.4353(6) 0.098 Uiso 1 calc R
H14C H 0.6990(16) 1.1580(7) 0.4828(6) 0.098 Uiso 1 calc R
C15 C 0.6342(18) 0.9696(7) 0.4138(8) 0.079(5) Uani 1 d .
H15A H 0.5998(18) 0.9300(7) 0.4330(8) 0.118 Uiso 1 calc R
H15B H 0.7319(18) 0.9720(7) 0.4185(8) 0.118 Uiso 1 calc R
H15C H 0.6124(18) 0.9673(7) 0.3730(8) 0.118 Uiso 1 calc R
B1 B 0.6494(11) 0.8058(4) 0.3496(4) 0.123(12) Uani 1 d D
F1 F 0.5963(17) 0.7933(7) 0.3986(5) 0.239(9) Uani 1 d D
F2 F 0.7552(17) 0.8417(11) 0.3566(10) 0.353(32) Uani 0.80(5) d PD
F3 F 0.5643(21) 0.8373(11) 0.3184(7) 0.301(22) Uani 0.80(5) d PD
F4 F 0.6818(24) 0.7510(6) 0.3250(6) 0.224(18) Uani 0.80(5) d PD
F2' F 0.7777(12) 0.8108(21) 0.3552(10) 0.743(342) Uiso 0.20(5) d PD
F3' F 0.6017(34) 0.8606(13) 0.3301(11) 0.101(31) Uiso 0.20(5) d PD
F4' F 0.6219(41) 0.7584(12) 0.3147(8) 0.370(136) Uiso 0.20(5) d PD
S1 S 0.5562(4) 1.0440(2) 0.44510(14) 0.0495(9) Uani 1 d .

loop_
_atom_type_symbol
_atom_type_description
_atom_type_scat_dispersion_real
_atom_type_scat_dispersion_imag
_atom_type_scat_source
C C 0.0033 0.0016 'International Tables Vol C Tables 4.2.6.8 and 6.1.1.4'
H H 0.0000 0.0000 'International Tables Vol C Tables 4.2.6.8 and 6.1.1.4'
B B 0.0013 0.0007 'International Tables Vol C Tables 4.2.6.8 and 6.1.1.4'
N N 0.0061 0.0033 'International Tables Vol C Tables 4.2.6.8 and 6.1.1.4'
F F 0.0171 0.0103 'International Tables Vol C Tables 4.2.6.8 and 6.1.1.4'
S S 0.1246 0.1234 'International Tables Vol C Tables 4.2.6.8 and 6.1.1.4'
Zn Zn 0.2839 1.4301 'International Tables Vol C Tables 4.2.6.8 and 6.1.1.4'
I I -0.4742 1.8119 'International Tables Vol C Tables 4.2.6.8 and 6.1.1.4'

loop_
_geom_angle_atom_site_label_1
_geom_angle_atom_site_label_2
_geom_angle_atom_site_label_3
_geom_angle
N1 Zn1 N3 94.1(4)
N1 Zn1 S1 90.5(3)
N3 Zn1 S1 90.0(3)
N1 Zn1 I1 122.4(3)
N3 Zn1 I1 124.3(3)
S1 Zn1 I1 125.85(10)
C9 N1 N2 106.9(11)
C9 N1 Zn1 135.5(10)
N2 N1 Zn1 114.8(8)
C7 N2 N1 111.5(12)
C7 N2 C11 128.4(13)
N1 N2 C11 119.7(10)
C4 N3 N4 105.8(11)
C4 N3 Zn1 137.9(11)
N4 N3 Zn1 116.3(7)
C2 N4 N3 110.5(11)
C2 N4 C11 129.9(12)
N3 N4 C11 119.6(9)
N4 C2 C3 106.1(13)
N4 C2 C1 121.7(14)
C3 C2 C1 132.1(14)
C4 C3 C2 108.2(12)
N3 C4 C3 109.3(14)
N3 C4 C5 120.5(14)
C3 C4 C5 130.2(14)
N2 C7 C8 106.0(14)
N2 C7 C6 123.8(15)
C8 C7 C6 130.1(14)
C7 C8 C9 107.7(13)
N1 C9 C8 107.9(14)
N1 C9 C10 121.7(14)
C8 C9 C10 130.4(14)
N2 C11 N4 108.9(11)
N2 C11 C12 115.2(10)
N4 C11 C12 115.0(11)
C13 C12 C14 110.4(13)
C13 C12 C11 107.8(10)
C14 C12 C11 108.1(11)
C13 C12 S1 110.2(10)
C14 C12 S1 105.3(9)
C11 C12 S1 114.9(10)
F3 B1 F1 109.46(12)
F3 B1 F4 109.47(13)
F1 B1 F4 109.49(12)
F3 B1 F2 109.43(13)
F1 B1 F2 109.44(12)
F4 B1 F2 109.5(4)
F3 B1 F3' 29.7(21)
F1 B1 F3' 109.49(10)
F4 B1 F3' 132.1(13)
F2 B1 F3' 82.2(20)
F3 B1 F2' 132.1(13)
F1 B1 F2' 109.47(10)
F4 B1 F2' 82.2(20)
F2 B1 F2' 29.8(21)
F3' B1 F2' 109.48(10)
F3 B1 F4' 82.3(20)
F1 B1 F4' 109.47(10)
F4 B1 F4' 29.7(21)
F2 B1 F4' 132.2(13)
F3' B1 F4' 109.47(10)
F2' B1 F4' 109.46(10)
F2' F2 B1 75.1(11)
F2' F2 F3' 119.9(2)
B1 F2 F3' 48.9(10)
F3' F3 B1 75.2(11)
F3' F3 F4' 120.0(2)
B1 F3 F4' 48.9(10)
F4' F4 B1 75.2(11)
F4' F4 F2' 120.0(2)
B1 F4 F2' 48.9(10)
F2 F2' B1 75.1(10)
F2 F2' F4 120.0(2)
B1 F2' F4 48.9(10)
F3 F3' B1 75.2(11)
F3 F3' F2 120.1(3)
B1 F3' F2 48.9(10)
F4 F4' B1 75.1(11)
F4 F4' F3 120.0(3)
B1 F4' F3 48.9(10)
C15 S1 C12 107.9(7)
C15 S1 Zn1 101.4(6)
C12 S1 Zn1 99.2(4)

loop_
_geom_bond_atom_site_label_1
_geom_bond_atom_site_label_2
_geom_bond_distance
Zn1 N1 2.025(11)
Zn1 N3 2.038(10)
Zn1 S1 2.391(4)
Zn1 I1 2.468(2)
N1 C9 1.34(2)
N1 N2 1.360(14)
N2 C7 1.33(2)
N2 C11 1.46(2)
N3 C4 1.34(2)
N3 N4 1.372(14)
N4 C2 1.35(2)
N4 C11 1.47(2)
C1 C2 1.49(2)
C2 C3 1.37(2)
C3 C4 1.36(2)
C4 C5 1.50(2)
C6 C7 1.49(2)
C7 C8 1.37(2)
C8 C9 1.40(2)
C9 C10 1.51(2)
C11 C12 1.55(2)
C12 C13 1.50(2)
C12 C14 1.51(2)
C12 S1 1.852(14)
C15 S1 1.805(14)
B1 F3 1.261(5)
B1 F1 1.261(5)
B1 F4 1.261(5)
B1 F2 1.262(5)
B1 F3' 1.261(5)
B1 F2' 1.261(5)
B1 F4' 1.261(5)
F2 F2' 0.65(5)
F2 F3' 1.66(3)
F3 F3' 0.65(5)
F3 F4' 1.66(3)
F4 F4' 0.65(5)
F4 F2' 1.66(3)
